data_4124403
loop_
_publ_author_name
'Wang, Chao'
'Zong, Lili'
'Tan, Choon-Hong'

_publ_section_title
;
 Enantioselective Oxidation of Alkenes with Potassium Permanganate
 Catalyzed by Chiral Dicationic Bisguanidinium.
;
_journal_name_full 'Journal of the American Chemical Society'
_journal_page_first 150813122746001
_journal_paper_doi 10.1021/jacs.5b05792
_journal_year 2015
_chemical_formula_sum 'C15 H22 O5'
_chemical_formula_weight 282.32
_space_group_crystal_system triclinic
_space_group_IT_number 1
_space_group_name_Hall 'P 1'
_space_group_name_H-M_alt 'P 1'
_symmetry_space_group_name_Hall 'P 1'
_symmetry_space_group_name_H-M 'P 1'
_atom_sites_solution_hydrogens mixed
_audit_creation_method SHELXL-2014/6
_cell_angle_alpha 96.538(4)
_cell_angle_beta 102.138(4)
_cell_angle_gamma 90.841(4)
_cell_formula_units_Z 2
_cell_length_a 5.8957(9)
_cell_length_b 10.6844(16)
_cell_length_c 12.4428(19)
_cell_measurement_reflns_used 9701
_cell_measurement_temperature 100(2)
_cell_measurement_theta_max 70.50
_cell_measurement_theta_min 3.66
_cell_volume 760.7(2)
_computing_cell_refinement 'Bruker SAINT'
_computing_data_collection 'Bruker APEX2'
_computing_data_reduction 'Bruker SAINT'
_computing_molecular_graphics 'Bruker SHELXTL'
_computing_publication_material 'Bruker SHELXTL'
_computing_structure_refinement 'SHELXL-2014/6 (Sheldrick, 2014)'
_computing_structure_solution 'SHELXS-97 (Sheldrick 2008)'
_diffrn_ambient_temperature 100(2)
_diffrn_measured_fraction_theta_full 0.998
_diffrn_measured_fraction_theta_max 0.990
_diffrn_measurement_device_type 'Bruker D8 Venture'
_diffrn_measurement_method '\f and \w scans'
_diffrn_radiation_type CuK\a
_diffrn_radiation_wavelength 1.54178
_diffrn_reflns_av_R_equivalents 0.0571
_diffrn_reflns_av_unetI/netI 0.0339
_diffrn_reflns_laue_measured_fraction_full 0.998
_diffrn_reflns_laue_measured_fraction_max 0.990
_diffrn_reflns_limit_h_max 7
_diffrn_reflns_limit_h_min -7
_diffrn_reflns_limit_k_max 13
_diffrn_reflns_limit_k_min -13
_diffrn_reflns_limit_l_max 15
_diffrn_reflns_limit_l_min -15
_diffrn_reflns_number 30349
_diffrn_reflns_point_group_measured_fraction_full 0.964
_diffrn_reflns_point_group_measured_fraction_max 0.951
_diffrn_reflns_theta_full 67.679
_diffrn_reflns_theta_max 70.498
_diffrn_reflns_theta_min 3.660
_diffrn_source 'Sealed Microfocusing Source'
_exptl_absorpt_coefficient_mu 0.758
_exptl_absorpt_correction_T_max 0.7425
_exptl_absorpt_correction_T_min 0.5587
_exptl_absorpt_correction_type multi-scan
_exptl_absorpt_process_details 'Sadabs, (Sheldrick 2012)'
_exptl_crystal_colour Colourless
_exptl_crystal_density_diffrn 1.233
_exptl_crystal_density_meas ?
_exptl_crystal_density_method 'Not Measured'
_exptl_crystal_description Plate
_exptl_crystal_F_000 304
_exptl_crystal_size_max 0.43
_exptl_crystal_size_mid 0.25
_exptl_crystal_size_min 0.11
_refine_diff_density_max 0.683
_refine_diff_density_min -0.269
_refine_diff_density_rms 0.058
_refine_ls_abs_structure_details
; 
 Flack x determined using 2567 quotients [(I+)-(I-)]/[(I+)+(I-)] 
 (Parsons, Flack and Wagner, Acta Cryst. B69 (2013) 249-259). 
;
_refine_ls_abs_structure_Flack 0.21(5)
_refine_ls_extinction_method none
_refine_ls_goodness_of_fit_ref 1.062
_refine_ls_hydrogen_treatment mixed
_refine_ls_matrix_type full
_refine_ls_number_parameters 387
_refine_ls_number_reflns 5520
_refine_ls_number_restraints 5
_refine_ls_restrained_S_all 1.062
_refine_ls_R_factor_all 0.0516
_refine_ls_R_factor_gt 0.0510
_refine_ls_shift/su_max 0.000
_refine_ls_shift/su_mean 0.000
_refine_ls_structure_factor_coef Fsqd
_refine_ls_weighting_details 'w=1/[\s^2^(Fo^2^)+(0.0994P)^2^+0.2782P] where P=(Fo^2^+2Fc^2^)/3'
_refine_ls_weighting_scheme calc
_refine_ls_wR_factor_gt 0.1485
_refine_ls_wR_factor_ref 0.1506
_reflns_Friedel_coverage 0.921
_reflns_friedel_fraction_full 0.930
_reflns_friedel_fraction_max 0.912
_reflns_number_gt 5446
_reflns_number_total 5520
_reflns_threshold_expression 'I > 2\s(I)'
_cod_data_source_file ja5b05792_si_001.cif
_cod_data_source_block F056
_cod_depositor_comments
;
The following automatic conversions were performed:

'_exptl_absorpt_correction_type' value 'Multi-scan' changed to
'multi-scan' according to
/usr/data/users/saulius/crontab/automatic-downloads/current/ACS/lib/dictionaries/cif_core.dic
dictionary named 'cif_core.dic' version 2.4.2 from 2011-04-26.

'_exptl_crystal_density_meas' value 'Not Measured' was changed to '?'
- the value is perceived as not measured.

Automatic conversion script
Id: cif_fix_values 3271 2015-04-21 07:52:19Z andrius 
;
_cod_database_code 4124403
_shelx_space_group_comment
; 
The symmetry employed for this shelxl refinement is uniquely defined 
by the following loop, which should always be used as a source of 
symmetry information in preference to the above space-group names. 
They are only intended as comments. 
;
_shelxl_version_number 2014/6

loop_
_space_group_symop_operation_xyz
'x, y, z'

loop_
_atom_site_label
_atom_site_type_symbol
_atom_site_fract_x
_atom_site_fract_y
_atom_site_fract_z
_atom_site_U_iso_or_equiv
_atom_site_adp_type
_atom_site_occupancy
_atom_site_site_symmetry_order
_atom_site_calc_flag
_atom_site_refinement_flags_posn
_atom_site_refinement_flags_adp
O1 O 0.5568(5) 0.3922(2) 0.5583(2) 0.0328(6) Uani 1 1 d . .
H1O H 0.418(11) 0.371(5) 0.565(4) 0.038(12) Uiso 1 1 d . .
O2 O 1.0587(5) 0.4252(3) 0.5891(3) 0.0395(7) Uani 1 1 d . .
H2O H 0.956(10) 0.452(5) 0.543(4) 0.037(13) Uiso 1 1 d . .
O3 O 0.7477(4) 0.1950(2) 0.7687(2) 0.0342(6) Uani 1 1 d . .
O4 O 0.4165(5) 0.1966(3) 0.6389(3) 0.0514(9) Uani 1 1 d . .
O5 O 0.4317(5) 0.7388(3) 0.8411(3) 0.0414(7) Uani 1 1 d . .
O6 O 0.4308(4) 0.5990(2) 0.4496(2) 0.0288(5) Uani 1 1 d D .
H6O H 0.515(8) 0.546(4) 0.473(4) 0.041(13) Uiso 1 1 d D .
O7 O 0.9097(4) 0.5747(2) 0.4207(2) 0.0319(6) Uani 1 1 d D .
H7O H 1.055(5) 0.588(5) 0.429(4) 0.040(13) Uiso 1 1 d D .
O8 O 0.4427(4) 0.8053(2) 0.2500(2) 0.0301(5) Uani 1 1 d . .
O9 O 0.2372(4) 0.7975(3) 0.3818(2) 0.0355(6) Uani 1 1 d . .
O10 O 0.0651(5) 0.2608(3) 0.1513(3) 0.0396(6) Uani 1 1 d . .
C1 C 0.7139(6) 0.3581(4) 0.6534(3) 0.0325(8) Uani 1 1 d . .
C2 C 0.9403(6) 0.3203(4) 0.6160(3) 0.0348(8) Uani 1 1 d . .
H2A H 1.0450 0.2871 0.6797 0.042 Uiso 1 1 calc R U
C3 C 0.8925(7) 0.2139(4) 0.5192(4) 0.0401(9) Uani 1 1 d . .
H3A H 0.8008 0.2456 0.4534 0.060 Uiso 1 1 calc R U
H3B H 0.8060 0.1440 0.5389 0.060 Uiso 1 1 calc R U
H3C H 1.0401 0.1842 0.5037 0.060 Uiso 1 1 calc R U
C4 C 0.6065(6) 0.2401(4) 0.6866(4) 0.0328(8) Uani 1 1 d . .
C5 C 0.6842(7) 0.0751(4) 0.8073(3) 0.0366(9) Uani 1 1 d . .
C6 C 0.4426(9) 0.0800(5) 0.8369(5) 0.0540(12) Uani 1 1 d . .
H6A H 0.4133 0.0039 0.8697 0.081 Uiso 1 1 calc R U
H6B H 0.3234 0.0849 0.7696 0.081 Uiso 1 1 calc R U
H6C H 0.4380 0.1545 0.8901 0.081 Uiso 1 1 calc R U
C7 C 0.8686(10) 0.0634(5) 0.9053(4) 0.0562(13) Uani 1 1 d . .
H7A H 1.0189 0.0580 0.8835 0.084 Uiso 1 1 calc R U
H7B H 0.8378 -0.0129 0.9376 0.084 Uiso 1 1 calc R U
H7C H 0.8720 0.1373 0.9601 0.084 Uiso 1 1 calc R U
C8 C 0.6855(8) -0.0303(4) 0.7163(4) 0.0431(9) Uani 1 1 d . .
H8A H 0.8263 -0.0219 0.6873 0.065 Uiso 1 1 calc R U
H8B H 0.5485 -0.0262 0.6567 0.065 Uiso 1 1 calc R U
H8C H 0.6823 -0.1114 0.7458 0.065 Uiso 1 1 calc R U
C9 C 0.7477(6) 0.4656(4) 0.7500(3) 0.0319(8) Uani 1 1 d . .
C10 C 0.9349(7) 0.4727(4) 0.8385(4) 0.0386(9) Uani 1 1 d . .
H10 H 1.0504 0.4114 0.8404 0.046 Uiso 1 1 calc R U
C11 C 0.9542(7) 0.5704(4) 0.9254(3) 0.0393(9) Uani 1 1 d . .
H11 H 1.0844 0.5758 0.9858 0.047 Uiso 1 1 calc R U
C12 C 0.7856(7) 0.6587(4) 0.9242(4) 0.0403(9) Uani 1 1 d . .
H12 H 0.8003 0.7252 0.9830 0.048 Uiso 1 1 calc R U
C13 C 0.5929(7) 0.6498(4) 0.8358(3) 0.0353(8) Uani 1 1 d . .
C14 C 0.5745(7) 0.5535(4) 0.7480(3) 0.0344(8) Uani 1 1 d . .
H14 H 0.4449 0.5480 0.6874 0.041 Uiso 1 1 calc R U
C15 C 0.2399(7) 0.7353(4) 0.7492(4) 0.0449(10) Uani 1 1 d . .
H15A H 0.2970 0.7456 0.6821 0.067 Uiso 1 1 calc R U
H15B H 0.1370 0.8037 0.7629 0.067 Uiso 1 1 calc R U
H15C H 0.1540 0.6541 0.7394 0.067 Uiso 1 1 calc R U
C16 C 0.5172(6) 0.6381(3) 0.3606(3) 0.0284(7) Uani 1 1 d . .
C17 C 0.7755(6) 0.6828(3) 0.3973(3) 0.0288(7) Uani 1 1 d . .
H17 H 0.8239 0.7201 0.3351 0.035 Uiso 1 1 calc R U
C18 C 0.8155(6) 0.7815(4) 0.4985(3) 0.0363(8) Uani 1 1 d . .
H18A H 0.7695 0.7455 0.5601 0.054 Uiso 1 1 calc R U
H18B H 0.7224 0.8546 0.4810 0.054 Uiso 1 1 calc R U
H18C H 0.9803 0.8079 0.5195 0.054 Uiso 1 1 calc R U
C19 C 0.3785(6) 0.7561(3) 0.3329(3) 0.0272(7) Uani 1 1 d . .
C20 C 0.3469(6) 0.9257(3) 0.2143(3) 0.0318(8) Uani 1 1 d . .
C21 C 0.0822(7) 0.9172(4) 0.1858(4) 0.0403(9) Uani 1 1 d . .
H21A H 0.0291 0.8382 0.1383 0.060 Uiso 1 1 calc R U
H21B H 0.0238 0.9887 0.1468 0.060 Uiso 1 1 calc R U
H21C H 0.0237 0.9191 0.2541 0.060 Uiso 1 1 calc R U
C22 C 0.4396(7) 0.9377(5) 0.1107(4) 0.0448(10) Uani 1 1 d . .
H22A H 0.6097 0.9404 0.1294 0.067 Uiso 1 1 calc R U
H22B H 0.3857 1.0154 0.0805 0.067 Uiso 1 1 calc R U
H22C H 0.3832 0.8650 0.0555 0.067 Uiso 1 1 calc R U
C23 C 0.4443(7) 1.0306(4) 0.3039(4) 0.0396(9) Uani 1 1 d . .
H23A H 0.3787 1.0225 0.3690 0.059 Uiso 1 1 calc R U
H23B H 0.4042 1.1119 0.2771 0.059 Uiso 1 1 calc R U
H23C H 0.6136 1.0260 0.3240 0.059 Uiso 1 1 calc R U
C24 C 0.4676(6) 0.5373(3) 0.2600(3) 0.0286(7) Uani 1 1 d . .
C25 C 0.5785(7) 0.5380(4) 0.1719(3) 0.0339(8) Uani 1 1 d . .
H25 H 0.6949 0.6012 0.1739 0.041 Uiso 1 1 calc R U
C26 C 0.5194(7) 0.4463(4) 0.0806(3) 0.0369(9) Uani 1 1 d . .
H26 H 0.5968 0.4469 0.0210 0.044 Uiso 1 1 calc R U
C27 C 0.3480(7) 0.3540(4) 0.0762(4) 0.0354(8) Uani 1 1 d . .
H27 H 0.3086 0.2913 0.0141 0.042 Uiso 1 1 calc R U
C28 C 0.2354(6) 0.3542(4) 0.1630(3) 0.0330(8) Uani 1 1 d . .
C29 C 0.2926(6) 0.4448(4) 0.2546(3) 0.0306(7) Uani 1 1 d . .
H29 H 0.2133 0.4443 0.3136 0.037 Uiso 1 1 calc R U
C30 C -0.0588(7) 0.2607(4) 0.2384(4) 0.0426(10) Uani 1 1 d . .
H30A H 0.0503 0.2511 0.3079 0.064 Uiso 1 1 calc R U
H30B H -0.1743 0.1904 0.2207 0.064 Uiso 1 1 calc R U
H30C H -0.1372 0.3404 0.2462 0.064 Uiso 1 1 calc R U

loop_
_atom_site_aniso_label
_atom_site_aniso_U_11
_atom_site_aniso_U_22
_atom_site_aniso_U_33
_atom_site_aniso_U_23
_atom_site_aniso_U_13
_atom_site_aniso_U_12
O1 0.0237(13) 0.0359(13) 0.0367(14) 0.0083(11) -0.0001(10) -0.0010(10)
O2 0.0223(13) 0.0515(17) 0.0467(17) 0.0217(14) 0.0038(12) -0.0012(12)
O3 0.0349(14) 0.0323(13) 0.0342(14) 0.0075(11) 0.0032(11) -0.0005(10)
O4 0.0211(14) 0.0514(17) 0.085(2) 0.0311(17) 0.0066(14) 0.0026(12)
O5 0.0319(14) 0.0419(15) 0.0483(17) 0.0052(13) 0.0037(12) 0.0057(12)
O6 0.0223(12) 0.0350(13) 0.0314(13) 0.0070(10) 0.0087(10) 0.0056(10)
O7 0.0224(12) 0.0373(13) 0.0383(14) 0.0094(11) 0.0084(10) 0.0063(10)
O8 0.0232(12) 0.0345(13) 0.0344(13) 0.0082(10) 0.0083(9) 0.0048(9)
O9 0.0246(12) 0.0397(14) 0.0468(16) 0.0127(12) 0.0137(11) 0.0089(10)
O10 0.0353(14) 0.0383(14) 0.0449(16) -0.0002(12) 0.0111(12) -0.0052(11)
C1 0.0227(17) 0.0378(19) 0.037(2) 0.0098(16) 0.0037(14) 0.0030(14)
C2 0.0256(18) 0.041(2) 0.039(2) 0.0084(16) 0.0060(14) -0.0009(15)
C3 0.0279(19) 0.056(2) 0.038(2) 0.0057(18) 0.0110(16) 0.0026(16)
C4 0.0250(18) 0.0357(18) 0.041(2) 0.0079(15) 0.0135(14) 0.0093(14)
C5 0.040(2) 0.0329(19) 0.040(2) 0.0109(16) 0.0126(17) 0.0057(15)
C6 0.048(3) 0.054(3) 0.068(3) 0.014(2) 0.028(2) 0.007(2)
C7 0.056(3) 0.057(3) 0.051(3) 0.021(2) -0.004(2) -0.007(2)
C8 0.044(2) 0.040(2) 0.047(2) 0.0080(18) 0.0119(18) 0.0043(17)
C9 0.0275(18) 0.0346(18) 0.0346(19) 0.0096(15) 0.0061(14) 0.0014(14)
C10 0.0289(18) 0.041(2) 0.045(2) 0.0106(17) 0.0030(16) 0.0034(15)
C11 0.0309(19) 0.047(2) 0.036(2) 0.0059(17) -0.0019(15) 0.0032(16)
C12 0.037(2) 0.040(2) 0.041(2) 0.0047(17) 0.0030(17) 0.0000(16)
C13 0.0299(18) 0.0342(18) 0.043(2) 0.0105(16) 0.0064(15) 0.0011(15)
C14 0.0273(17) 0.0360(19) 0.039(2) 0.0097(16) 0.0015(14) 0.0002(14)
C15 0.0290(19) 0.041(2) 0.060(3) 0.0018(19) 0.0010(18) 0.0084(16)
C16 0.0190(16) 0.0334(18) 0.0336(18) 0.0069(14) 0.0063(13) 0.0042(13)
C17 0.0194(16) 0.0344(18) 0.0328(18) 0.0064(15) 0.0047(13) 0.0047(13)
C18 0.0233(17) 0.044(2) 0.040(2) 0.0031(17) 0.0050(14) 0.0013(14)
C19 0.0172(15) 0.0310(16) 0.0326(17) 0.0032(14) 0.0037(13) 0.0004(12)
C20 0.0240(17) 0.0326(18) 0.040(2) 0.0092(15) 0.0056(14) 0.0063(13)
C21 0.0273(19) 0.044(2) 0.047(2) 0.0115(18) -0.0010(16) 0.0060(15)
C22 0.033(2) 0.056(3) 0.050(3) 0.023(2) 0.0112(18) 0.0146(18)
C23 0.034(2) 0.037(2) 0.046(2) 0.0082(17) 0.0035(17) 0.0039(15)
C24 0.0208(15) 0.0327(17) 0.0324(18) 0.0054(14) 0.0050(13) 0.0066(13)
C25 0.0302(18) 0.0372(19) 0.037(2) 0.0050(15) 0.0123(15) 0.0009(15)
C26 0.035(2) 0.044(2) 0.035(2) 0.0047(17) 0.0147(16) 0.0062(16)
C27 0.0337(19) 0.0343(18) 0.037(2) 0.0003(15) 0.0080(15) 0.0038(14)
C28 0.0261(17) 0.0331(18) 0.038(2) 0.0049(15) 0.0026(14) 0.0013(14)
C29 0.0237(16) 0.0360(18) 0.0340(19) 0.0065(15) 0.0088(13) 0.0058(14)
C30 0.0294(19) 0.039(2) 0.063(3) 0.0044(19) 0.0175(18) -0.0005(15)

loop_
_atom_type_symbol
_atom_type_description
_atom_type_scat_dispersion_real
_atom_type_scat_dispersion_imag
_atom_type_scat_source
C C 0.0181 0.0091 'International Tables Vol C Tables 4.2.6.8 and 6.1.1.4'
H H 0.0000 0.0000 'International Tables Vol C Tables 4.2.6.8 and 6.1.1.4'
O O 0.0492 0.0322 'International Tables Vol C Tables 4.2.6.8 and 6.1.1.4'

loop_
_geom_angle_atom_site_label_1
_geom_angle_atom_site_label_2
_geom_angle_atom_site_label_3
_geom_angle
C1 O1 H1O 107(3)
C2 O2 H2O 101(4)
C4 O3 C5 120.0(3)
C13 O5 C15 117.3(3)
C16 O6 H6O 106(4)
C17 O7 H7O 114(4)
C19 O8 C20 120.6(3)
C28 O10 C30 117.0(3)
O1 C1 C4 106.9(3)
O1 C1 C9 110.9(3)
C4 C1 C9 109.8(3)
O1 C1 C2 106.8(3)
C4 C1 C2 107.9(3)
C9 C1 C2 114.2(3)
O2 C2 C3 111.1(3)
O2 C2 C1 112.0(3)
C3 C2 C1 111.2(3)
O2 C2 H2A 107.4
C3 C2 H2A 107.4
C1 C2 H2A 107.4
C2 C3 H3A 109.5
C2 C3 H3B 109.5
H3A C3 H3B 109.5
C2 C3 H3C 109.5
H3A C3 H3C 109.5
H3B C3 H3C 109.5
O4 C4 O3 126.6(4)
O4 C4 C1 121.8(4)
O3 C4 C1 111.6(3)
C7 C5 O3 104.0(3)
C7 C5 C8 111.6(4)
O3 C5 C8 108.2(3)
C7 C5 C6 111.4(4)
O3 C5 C6 111.4(3)
C8 C5 C6 110.0(4)
C5 C6 H6A 109.5
C5 C6 H6B 109.5
H6A C6 H6B 109.5
C5 C6 H6C 109.5
H6A C6 H6C 109.5
H6B C6 H6C 109.5
C5 C7 H7A 109.5
C5 C7 H7B 109.5
H7A C7 H7B 109.5
C5 C7 H7C 109.5
H7A C7 H7C 109.5
H7B C7 H7C 109.5
C5 C8 H8A 109.5
C5 C8 H8B 109.5
H8A C8 H8B 109.5
C5 C8 H8C 109.5
H8A C8 H8C 109.5
H8B C8 H8C 109.5
C10 C9 C14 120.3(4)
C10 C9 C1 122.1(3)
C14 C9 C1 117.5(3)
C9 C10 C11 119.9(4)
C9 C10 H10 120.1
C11 C10 H10 120.1
C12 C11 C10 120.5(4)
C12 C11 H11 119.8
C10 C11 H11 119.8
C11 C12 C13 119.7(4)
C11 C12 H12 120.1
C13 C12 H12 120.1
O5 C13 C14 123.6(4)
O5 C13 C12 116.5(4)
C14 C13 C12 120.0(4)
C9 C14 C13 119.6(4)
C9 C14 H14 120.2
C13 C14 H14 120.2
O5 C15 H15A 109.5
O5 C15 H15B 109.5
H15A C15 H15B 109.5
O5 C15 H15C 109.5
H15A C15 H15C 109.5
H15B C15 H15C 109.5
O6 C16 C24 111.3(3)
O6 C16 C19 103.5(3)
C24 C16 C19 109.6(3)
O6 C16 C17 111.5(3)
C24 C16 C17 113.7(3)
C19 C16 C17 106.6(3)
O7 C17 C18 110.6(3)
O7 C17 C16 108.0(3)
C18 C17 C16 111.5(3)
O7 C17 H17 108.9
C18 C17 H17 108.9
C16 C17 H17 108.9
C17 C18 H18A 109.5
C17 C18 H18B 109.5
H18A C18 H18B 109.5
C17 C18 H18C 109.5
H18A C18 H18C 109.5
H18B C18 H18C 109.5
O9 C19 O8 125.5(3)
O9 C19 C16 123.8(3)
O8 C19 C16 110.7(3)
O8 C20 C23 108.3(3)
O8 C20 C22 103.1(3)
C23 C20 C22 110.9(4)
O8 C20 C21 110.9(3)
C23 C20 C21 113.2(3)
C22 C20 C21 110.0(3)
C20 C21 H21A 109.5
C20 C21 H21B 109.5
H21A C21 H21B 109.5
C20 C21 H21C 109.5
H21A C21 H21C 109.5
H21B C21 H21C 109.5
C20 C22 H22A 109.5
C20 C22 H22B 109.5
H22A C22 H22B 109.5
C20 C22 H22C 109.5
H22A C22 H22C 109.5
H22B C22 H22C 109.5
C20 C23 H23A 109.5
C20 C23 H23B 109.5
H23A C23 H23B 109.5
C20 C23 H23C 109.5
H23A C23 H23C 109.5
H23B C23 H23C 109.5
C25 C24 C29 119.2(3)
C25 C24 C16 122.9(3)
C29 C24 C16 117.8(3)
C24 C25 C26 120.2(4)
C24 C25 H25 119.9
C26 C25 H25 119.9
C27 C26 C25 120.5(4)
C27 C26 H26 119.8
C25 C26 H26 119.8
C28 C27 C26 119.4(4)
C28 C27 H27 120.3
C26 C27 H27 120.3
O10 C28 C27 115.7(3)
O10 C28 C29 123.5(3)
C27 C28 C29 120.8(3)
C28 C29 C24 119.9(3)
C28 C29 H29 120.0
C24 C29 H29 120.0
O10 C30 H30A 109.5
O10 C30 H30B 109.5
H30A C30 H30B 109.5
O10 C30 H30C 109.5
H30A C30 H30C 109.5
H30B C30 H30C 109.5

loop_
_geom_bond_atom_site_label_1
_geom_bond_atom_site_label_2
_geom_bond_distance
O1 C1 1.428(4)
O1 H1O 0.87(6)
O2 C2 1.420(5)
O2 H2O 0.82(6)
O3 C4 1.317(5)
O3 C5 1.488(5)
O4 C4 1.211(5)
O5 C13 1.360(5)
O5 C15 1.426(5)
O6 C16 1.413(4)
O6 H6O 0.80(3)
O7 C17 1.431(4)
O7 H7O 0.85(3)
O8 C19 1.329(4)
O8 C20 1.489(4)
O9 C19 1.192(5)
O10 C28 1.378(5)
O10 C30 1.429(5)
C1 C4 1.538(5)
C1 C9 1.543(6)
C1 C2 1.548(5)
C2 C3 1.535(6)
C2 H2A 1.0000
C3 H3A 0.9800
C3 H3B 0.9800
C3 H3C 0.9800
C5 C7 1.472(6)
C5 C8 1.504(6)
C5 C6 1.544(6)
C6 H6A 0.9800
C6 H6B 0.9800
C6 H6C 0.9800
C7 H7A 0.9800
C7 H7B 0.9800
C7 H7C 0.9800
C8 H8A 0.9800
C8 H8B 0.9800
C8 H8C 0.9800
C9 C10 1.380(6)
C9 C14 1.396(6)
C10 C11 1.400(6)
C10 H10 0.9500
C11 C12 1.379(6)
C11 H11 0.9500
C12 C13 1.399(6)
C12 H12 0.9500
C13 C14 1.398(6)
C14 H14 0.9500
C15 H15A 0.9800
C15 H15B 0.9800
C15 H15C 0.9800
C16 C24 1.531(5)
C16 C19 1.545(5)
C16 C17 1.547(5)
C17 C18 1.523(5)
C17 H17 1.0000
C18 H18A 0.9800
C18 H18B 0.9800
C18 H18C 0.9800
C20 C23 1.502(6)
C20 C22 1.520(6)
C20 C21 1.525(5)
C21 H21A 0.9800
C21 H21B 0.9800
C21 H21C 0.9800
C22 H22A 0.9800
C22 H22B 0.9800
C22 H22C 0.9800
C23 H23A 0.9800
C23 H23B 0.9800
C23 H23C 0.9800
C24 C25 1.390(5)
C24 C29 1.404(5)
C25 C26 1.393(6)
C25 H25 0.9500
C26 C27 1.390(6)
C26 H26 0.9500
C27 C28 1.381(6)
C27 H27 0.9500
C28 C29 1.389(5)
C29 H29 0.9500
C30 H30A 0.9800
C30 H30B 0.9800
C30 H30C 0.9800

loop_
_geom_hbond_atom_site_label_D
_geom_hbond_atom_site_label_H
_geom_hbond_atom_site_label_A
_geom_hbond_distance_DH
_geom_hbond_distance_HA
_geom_hbond_distance_DA
_geom_hbond_angle_DHA
_geom_hbond_site_symmetry_A
O1 H1O O2 0.87(6) 2.27(6) 3.060(4) 151(5) 1_455
O1 H1O O4 0.87(6) 2.18(5) 2.614(4) 111(4) .
O2 H2O O1 0.82(6) 2.48(5) 2.914(4) 114(4) .
O2 H2O O7 0.82(6) 2.09(5) 2.783(4) 141(5) .
O6 H6O O1 0.80(3) 2.05(4) 2.751(3) 147(5) .
O6 H6O O7 0.80(3) 2.57(5) 2.932(3) 110(4) .
O7 H7O O6 0.85(3) 2.17(3) 3.021(3) 173(5) 1_655
O7 H7O O9 0.85(3) 2.64(5) 3.186(4) 123(4) 1_655

loop_
_geom_torsion_atom_site_label_1
_geom_torsion_atom_site_label_2
_geom_torsion_atom_site_label_3
_geom_torsion_atom_site_label_4
_geom_torsion
O1 C1 C2 O2 68.4(4)
C4 C1 C2 O2 -176.9(3)
C9 C1 C2 O2 -54.6(4)
O1 C1 C2 C3 -56.6(4)
C4 C1 C2 C3 58.1(4)
C9 C1 C2 C3 -179.5(3)
C5 O3 C4 O4 3.6(6)
C5 O3 C4 C1 -175.2(3)
O1 C1 C4 O4 -3.8(5)
C9 C1 C4 O4 116.5(4)
C2 C1 C4 O4 -118.4(4)
O1 C1 C4 O3 175.0(3)
C9 C1 C4 O3 -64.7(4)
C2 C1 C4 O3 60.4(4)
C4 O3 C5 C7 -174.3(4)
C4 O3 C5 C8 67.0(4)
C4 O3 C5 C6 -54.1(5)
O1 C1 C9 C10 -161.2(4)
C4 C1 C9 C10 80.9(4)
C2 C1 C9 C10 -40.5(5)
O1 C1 C9 C14 22.0(5)
C4 C1 C9 C14 -96.0(4)
C2 C1 C9 C14 142.7(4)
C14 C9 C10 C11 -1.6(6)
C1 C9 C10 C11 -178.3(4)
C9 C10 C11 C12 0.9(6)
C10 C11 C12 C13 0.6(7)
C15 O5 C13 C14 -2.8(5)
C15 O5 C13 C12 176.9(4)
C11 C12 C13 O5 178.8(4)
C11 C12 C13 C14 -1.5(6)
C10 C9 C14 C13 0.7(6)
C1 C9 C14 C13 177.5(3)
O5 C13 C14 C9 -179.5(4)
C12 C13 C14 C9 0.9(6)
O6 C16 C17 O7 69.3(4)
C24 C16 C17 O7 -57.5(4)
C19 C16 C17 O7 -178.4(3)
O6 C16 C17 C18 -52.3(4)
C24 C16 C17 C18 -179.2(3)
C19 C16 C17 C18 59.9(4)
C20 O8 C19 O9 3.5(5)
C20 O8 C19 C16 -175.1(3)
O6 C16 C19 O9 0.8(5)
C24 C16 C19 O9 119.7(4)
C17 C16 C19 O9 -116.8(4)
O6 C16 C19 O8 179.4(3)
C24 C16 C19 O8 -61.7(4)
C17 C16 C19 O8 61.8(4)
C19 O8 C20 C23 69.5(4)
C19 O8 C20 C22 -173.0(3)
C19 O8 C20 C21 -55.3(4)
O6 C16 C24 C25 -164.5(3)
C19 C16 C24 C25 81.6(4)
C17 C16 C24 C25 -37.6(4)
O6 C16 C24 C29 19.2(4)
C19 C16 C24 C29 -94.6(4)
C17 C16 C24 C29 146.2(3)
C29 C24 C25 C26 -1.3(5)
C16 C24 C25 C26 -177.5(3)
C24 C25 C26 C27 0.5(6)
C25 C26 C27 C28 0.3(6)
C30 O10 C28 C27 -178.4(4)
C30 O10 C28 C29 1.0(5)
C26 C27 C28 O10 178.9(3)
C26 C27 C28 C29 -0.4(6)
O10 C28 C29 C24 -179.6(3)
C27 C28 C29 C24 -0.4(5)
C25 C24 C29 C28 1.2(5)
C16 C24 C29 C28 177.6(3)
